data_4088571
loop_
_publ_author_name
'Wu, Yile'
'Liu, Liu'
'Su, Jue'
'Zhu, Jun'
'Ji, Zhe'
'Zhao, Yufen'

_publ_section_title
;
 Isolation of a Heavier Cyclobutadiene Analogue:
 2,4-Digerma-1,3-diphosphacyclobutadiene
;
_journal_issue 11
_journal_name_full Organometallics
_journal_page_first 1593
_journal_paper_doi 10.1021/acs.organomet.6b00187
_journal_volume 35
_journal_year 2016
_chemical_formula_moiety 'C30 H40 Ge N2 O P'
_chemical_formula_sum 'C30 H40 Ge N2 O P'
_chemical_formula_weight 548.21
_space_group_crystal_system triclinic
_space_group_IT_number 2
_space_group_name_Hall '-P 1'
_space_group_name_H-M_alt 'P -1'
_atom_sites_solution_hydrogens geom
_atom_sites_solution_primary direct
_atom_sites_solution_secondary difmap
_audit_creation_date 2016-05-01
_audit_creation_method
;
Olex2 1.2
(compiled 2016.02.19 svn.r3266 for OlexSys, GUI svn.r5155)
;
_cell_angle_alpha 96.071(7)
_cell_angle_beta 96.990(6)
_cell_angle_gamma 111.786(9)
_cell_formula_units_Z 2
_cell_length_a 8.9086(7)
_cell_length_b 11.8758(14)
_cell_length_c 14.6478(9)
_cell_measurement_reflns_used 6633
_cell_measurement_temperature 173(2)
_cell_measurement_theta_max 30.3420
_cell_measurement_theta_min 3.7360
_cell_volume 1409.0(2)
_computing_molecular_graphics 'Olex2 (Dolomanov et al., 2009)'
_computing_publication_material 'Olex2 (Dolomanov et al., 2009)'
_computing_structure_refinement 'XL (Sheldrick, 2008)'
_computing_structure_solution 'SIR2004 (Burla et al., 2007)'
_diffrn_ambient_temperature 173(2)
_diffrn_measured_fraction_theta_full 0.997
_diffrn_measured_fraction_theta_max 0.997
_diffrn_measurement_device_type MULTI-SCAN
_diffrn_radiation_monochromator graphite
_diffrn_radiation_type MoK\a
_diffrn_radiation_wavelength 0.71073
_diffrn_reflns_av_R_equivalents 0.0352
_diffrn_reflns_av_unetI/netI 0.0432
_diffrn_reflns_limit_h_max 10
_diffrn_reflns_limit_h_min -10
_diffrn_reflns_limit_k_max 14
_diffrn_reflns_limit_k_min -12
_diffrn_reflns_limit_l_max 17
_diffrn_reflns_limit_l_min -17
_diffrn_reflns_number 10210
_diffrn_reflns_theta_full 25.01
_diffrn_reflns_theta_max 25.01
_diffrn_reflns_theta_min 3.44
_diffrn_source 'fine-focus sealed tube'
_exptl_absorpt_coefficient_mu 1.169
_exptl_crystal_colour colorless
_exptl_crystal_density_diffrn 1.294
_exptl_crystal_density_method 'not measured'
_exptl_crystal_description block
_exptl_crystal_F_000 580
_refine_diff_density_max 0.861
_refine_diff_density_min -0.355
_refine_diff_density_rms 0.060
_refine_ls_extinction_method none
_refine_ls_goodness_of_fit_ref 1.049
_refine_ls_hydrogen_treatment constr
_refine_ls_matrix_type full
_refine_ls_number_parameters 344
_refine_ls_number_reflns 4966
_refine_ls_number_restraints 52
_refine_ls_restrained_S_all 1.095
_refine_ls_R_factor_all 0.0419
_refine_ls_R_factor_gt 0.0376
_refine_ls_shift/su_max 0.001
_refine_ls_shift/su_mean 0.000
_refine_ls_structure_factor_coef Fsqd
_refine_ls_weighting_details 'calc w=1/[\s^2^(Fo^2^)+(0.0390P)^2^+1.0270P] where P=(Fo^2^+2Fc^2^)/3'
_refine_ls_weighting_scheme calc
_refine_ls_wR_factor_gt 0.0910
_refine_ls_wR_factor_ref 0.0949
_reflns_number_gt 4525
_reflns_number_total 4966
_reflns_threshold_expression >2sigma(I)
_cod_data_source_file om6b00187_si_003.cif
_cod_data_source_block 3
_cod_database_code 4088571
_olex2_refinement_description
;
1. Fixed Uiso
 At 1.2 times of:
  All C(H) groups
 At 1.5 times of:
  All C(H,H,H) groups
2. Restrained distances
 C30A-C22 \\sim C22-C30B
 with sigma of 0.02
 C29A-C22 \\sim C22-C29B
 with sigma of 0.02
 C23A-C20 \\sim C20-C23B
 with sigma of 0.02
 C24B-C20 \\sim C20-C24A
 with sigma of 0.02
3. Uiso/Uaniso restraints and constraints
Uanis(C24B) \\sim Ueq, Uanis(C24A) \\sim Ueq, Uanis(C30B) \\sim Ueq,
Uanis(C30A) \\sim Ueq, Uanis(C29A) \\sim Ueq, Uanis(C29B) \\sim Ueq,
Uanis(C23A) \\sim Ueq, Uanis(C23B) \\sim Ueq: with sigma of 0.005 and sigma for
terminal atoms of 0.005
Uanis(C30B) = Uanis(C30A)
Uanis(C29A) = Uanis(C29B)
Uanis(C23A) = Uanis(C23B)
Uanis(C24B) = Uanis(C24A)
4. Others
 Sof(C29B)=Sof(H29A)=Sof(H29B)=Sof(H29C)=Sof(C30B)=Sof(H30A)=Sof(H30B)=
 Sof(H30C)=1-FVAR(1)
 Sof(H22)=Sof(C30A)=Sof(H30D)=Sof(H30E)=Sof(H30F)=Sof(C29A)=Sof(H29D)=
 Sof(H29E)=Sof(H29F)=FVAR(1)
 Sof(H20)=Sof(C23B)=Sof(H23A)=Sof(H23B)=Sof(H23C)=Sof(C24B)=Sof(H24A)=
 Sof(H24B)=Sof(H24C)=1-FVAR(2)
 Sof(C24A)=Sof(H24D)=Sof(H24E)=Sof(H24F)=Sof(C23A)=Sof(H23D)=Sof(H23E)=
 Sof(H23F)=FVAR(2)
5.a Ternary CH refined with riding coordinates:
 C20(H20), C22(H22), C21(H21), C19(H19)
5.b Aromatic/amide H refined with riding coordinates:
 C4(H4), C11(H11), C9(H9), C15(H15), C17(H17), C10(H10), C16(H16)
5.c Idealised Me refined as rotating group:
 C6(H6A,H6B,H6C), C2(H2A,H2B,H2C), C25(H25A,H25B,H25C), C26(H26A,H26B,H26C),
 C28(H28A,H28B,H28C), C27(H27A,H27B,H27C), C23B(H23A,H23B,H23C), C29B(H29A,H29B,
 H29C), C24B(H24A,H24B,H24C), C30B(H30A,H30B,H30C), C30A(H30D,H30E,H30F),
 C29A(H29D,H29E,H29F), C24A(H24D,H24E,H24F), C23A(H23D,H23E,H23F)
;
_olex2_submission_special_instructions 'No special instructions were received'

loop_
_space_group_symop_id
_space_group_symop_operation_xyz
1 'x, y, z'
2 '-x, -y, -z'

loop_
_atom_site_label
_atom_site_type_symbol
_atom_site_fract_x
_atom_site_fract_y
_atom_site_fract_z
_atom_site_U_iso_or_equiv
_atom_site_adp_type
_atom_site_occupancy
_atom_site_calc_flag
_atom_site_disorder_assembly
_atom_site_disorder_group
_atom_site_refinement_flags_posn
_atom_site_refinement_flags_adp
C20 C 0.1757(5) 0.3510(3) 0.6033(2) 0.0555(9) Uani 1 d . . D .
H20 H 0.1934 0.4380 0.6169 0.067 Uiso 0.504(5) calc A 2 R .
C22 C 0.3471(4) 0.6916(3) 0.6018(2) 0.0561(10) Uani 1 d . . D .
H22 H 0.2825 0.6109 0.6165 0.067 Uiso 0.491(5) calc B 1 R .
C21 C 0.1136(4) 0.8951(3) 0.8423(2) 0.0395(7) Uani 1 d . . . .
H21 H 0.1158 0.8264 0.8734 0.047 Uiso 1 calc . . R .
C19 C -0.2082(3) 0.2590(3) 0.84433(19) 0.0369(7) Uani 1 d . . . .
H19 H -0.1292 0.3405 0.8752 0.044 Uiso 1 calc . . R .
Ge1 Ge -0.02078(3) 0.55224(2) 0.734565(18) 0.02781(11) Uani 1 d . . . .
N1 N 0.0704(3) 0.4307(2) 0.77124(14) 0.0286(5) Uani 1 d A . . .
N2 N 0.2003(3) 0.6877(2) 0.77018(14) 0.0285(5) Uani 1 d B . . .
C13 C 0.2344(3) 0.7944(3) 0.72295(18) 0.0323(6) Uani 1 d . . . .
C14 C 0.1920(3) 0.8915(3) 0.75614(19) 0.0347(6) Uani 1 d B . . .
C3 C 0.1958(3) 0.4607(3) 0.84182(18) 0.0317(6) Uani 1 d . . . .
C4 C 0.2952(3) 0.5827(3) 0.88023(18) 0.0324(6) Uani 1 d B . . .
H4 H 0.3580 0.5956 0.9388 0.039 Uiso 1 calc . . R .
C7 C -0.0142(3) 0.3039(3) 0.72467(18) 0.0329(6) Uani 1 d . . . .
C12 C -0.1470(3) 0.2228(3) 0.75829(19) 0.0344(6) Uani 1 d A . . .
C5 C 0.3107(3) 0.6874(3) 0.84044(18) 0.0312(6) Uani 1 d . . . .
C6 C 0.4620(3) 0.8023(3) 0.87658(19) 0.0386(7) Uani 1 d B . . .
H6A H 0.5254 0.8232 0.8279 0.058 Uiso 1 calc . . GR .
H6B H 0.5268 0.7884 0.9282 0.058 Uiso 1 calc . . GR .
H6C H 0.4304 0.8686 0.8968 0.058 Uiso 1 calc . . GR .
C18 C 0.3055(3) 0.7956(3) 0.6421(2) 0.0431(8) Uani 1 d B . . .
C2 C 0.2378(4) 0.3616(3) 0.87939(19) 0.0376(7) Uani 1 d . . . .
H2A H 0.1446 0.3066 0.9010 0.056 Uiso 1 calc . . GR .
H2B H 0.3286 0.3979 0.9302 0.056 Uiso 1 calc . . GR .
H2C H 0.2670 0.3168 0.8310 0.056 Uiso 1 calc . . GR .
C8 C 0.0374(4) 0.2652(3) 0.6440(2) 0.0424(7) Uani 1 d A . . .
O1 O -0.3864(3) 0.5729(3) 0.8153(2) 0.0901(10) Uani 1 d . . . .
C11 C -0.2276(4) 0.1029(3) 0.7096(2) 0.0442(8) Uani 1 d . . . .
H11 H -0.3176 0.0488 0.7303 0.053 Uiso 1 calc A . R .
C9 C -0.0471(5) 0.1430(3) 0.5998(2) 0.0534(9) Uani 1 d . . . .
H9 H -0.0141 0.1153 0.5471 0.064 Uiso 1 calc A . R .
C15 C 0.2225(4) 0.9900(3) 0.7068(2) 0.0465(8) Uani 1 d . . . .
H15 H 0.1925 1.0543 0.7270 0.056 Uiso 1 calc B . R .
C17 C 0.3358(4) 0.8991(3) 0.5977(2) 0.0530(10) Uani 1 d . . . .
H17 H 0.3848 0.9027 0.5449 0.064 Uiso 1 calc B . R .
C10 C -0.1772(5) 0.0633(3) 0.6322(2) 0.0533(9) Uani 1 d A . . .
H10 H -0.2310 -0.0175 0.6017 0.064 Uiso 1 calc . . R .
C16 C 0.2956(4) 0.9940(3) 0.6295(2) 0.0556(10) Uani 1 d B . . .
H16 H 0.3177 1.0616 0.5989 0.067 Uiso 1 calc . . R .
C1 C -0.2566(4) 0.5788(3) 0.8485(3) 0.0559(9) Uani 1 d . . . .
C25 C -0.2209(4) 0.1693(3) 0.9139(2) 0.0487(8) Uani 1 d . . . .
H25A H -0.3051 0.0905 0.8871 0.073 Uiso 1 calc . . GR .
H25B H -0.2479 0.2002 0.9701 0.073 Uiso 1 calc . . GR .
H25C H -0.1178 0.1610 0.9279 0.073 Uiso 1 calc . . GR .
C26 C -0.3738(4) 0.2681(3) 0.8172(3) 0.0543(9) Uani 1 d . . . .
H26A H -0.3643 0.3244 0.7737 0.081 Uiso 1 calc . . GR .
H26B H -0.4067 0.2972 0.8719 0.081 Uiso 1 calc . . GR .
H26C H -0.4544 0.1885 0.7890 0.081 Uiso 1 calc . . GR .
C28 C 0.2092(5) 1.0148(3) 0.9120(2) 0.0530(9) Uani 1 d . . . .
H28A H 0.3223 1.0256 0.9265 0.080 Uiso 1 calc . . GR .
H28B H 0.1630 1.0102 0.9681 0.080 Uiso 1 calc . . GR .
H28C H 0.2021 1.0832 0.8849 0.080 Uiso 1 calc . . GR .
C27 C -0.0656(4) 0.8775(4) 0.8151(3) 0.0591(10) Uani 1 d . . . .
H27A H -0.0708 0.9465 0.7883 0.089 Uiso 1 calc . . GR .
H27B H -0.1164 0.8711 0.8695 0.089 Uiso 1 calc . . GR .
H27C H -0.1222 0.8037 0.7704 0.089 Uiso 1 calc . . GR .
C23B C 0.3359(10) 0.3230(8) 0.6251(6) 0.0539(17) Uani 0.504(5) d A 2 D U
H23A H 0.3632 0.3262 0.6910 0.081 Uiso 0.504(5) calc A 2 GR .
H23B H 0.4252 0.3832 0.6042 0.081 Uiso 0.504(5) calc A 2 GR .
H23C H 0.3163 0.2426 0.5932 0.081 Uiso 0.504(5) calc A 2 GR .
C29B C 0.4941(9) 0.6876(8) 0.6442(5) 0.0532(14) Uani 0.509(5) d B 2 D U
H29A H 0.5828 0.7649 0.6455 0.080 Uiso 0.509(5) calc B 2 GR .
H29B H 0.5145 0.6232 0.6094 0.080 Uiso 0.509(5) calc B 2 GR .
H29C H 0.4860 0.6720 0.7067 0.080 Uiso 0.509(5) calc B 2 GR .
C24B C 0.1399(9) 0.2940(7) 0.4911(4) 0.0465(11) Uani 0.504(5) d A 2 D U
H24A H 0.1564 0.2184 0.4837 0.070 Uiso 0.504(5) calc A 2 GR .
H24B H 0.2138 0.3518 0.4597 0.070 Uiso 0.504(5) calc A 2 GR .
H24C H 0.0288 0.2789 0.4648 0.070 Uiso 0.504(5) calc A 2 GR .
C30B C 0.2767(8) 0.6276(6) 0.5082(4) 0.0470(11) Uani 0.509(5) d B 2 D U
H30A H 0.1591 0.5944 0.5014 0.070 Uiso 0.509(5) calc B 2 GR .
H30B H 0.3134 0.5620 0.4958 0.070 Uiso 0.509(5) calc B 2 GR .
H30C H 0.3104 0.6837 0.4650 0.070 Uiso 0.509(5) calc B 2 GR .
C30A C 0.3432(9) 0.6984(7) 0.4902(4) 0.0470(11) Uani 0.491(5) d B 1 D U
H30D H 0.2434 0.7055 0.4643 0.070 Uiso 0.491(5) calc B 1 GR .
H30E H 0.3483 0.6250 0.4589 0.070 Uiso 0.491(5) calc B 1 GR .
H30F H 0.4355 0.7687 0.4822 0.070 Uiso 0.491(5) calc B 1 GR .
C29A C 0.5449(9) 0.7289(8) 0.6181(6) 0.0532(14) Uani 0.491(5) d B 1 D U
H29D H 0.5934 0.7888 0.5799 0.080 Uiso 0.491(5) calc B 1 GR .
H29E H 0.5673 0.6570 0.6016 0.080 Uiso 0.491(5) calc B 1 GR .
H29F H 0.5904 0.7627 0.6825 0.080 Uiso 0.491(5) calc B 1 GR .
C24A C 0.1495(8) 0.3732(7) 0.5108(4) 0.0465(11) Uani 0.496(5) d A 1 D U
H24D H 0.1139 0.2973 0.4682 0.070 Uiso 0.496(5) calc A 1 GR .
H24E H 0.2500 0.4303 0.4973 0.070 Uiso 0.496(5) calc A 1 GR .
H24F H 0.0668 0.4068 0.5041 0.070 Uiso 0.496(5) calc A 1 GR .
C23A C 0.3356(10) 0.3711(8) 0.6454(6) 0.0539(17) Uani 0.496(5) d A 1 D U
H23D H 0.3441 0.2936 0.6497 0.081 Uiso 0.496(5) calc A 1 GR .
H23E H 0.3597 0.4180 0.7067 0.081 Uiso 0.496(5) calc A 1 GR .
H23F H 0.4123 0.4156 0.6084 0.081 Uiso 0.496(5) calc A 1 GR .
P1 P -0.07948(9) 0.58724(7) 0.89638(5) 0.0391(2) Uani 1 d . . . .

loop_
_atom_site_aniso_label
_atom_site_aniso_U_11
_atom_site_aniso_U_22
_atom_site_aniso_U_33
_atom_site_aniso_U_23
_atom_site_aniso_U_13
_atom_site_aniso_U_12
C20 0.080(3) 0.063(2) 0.053(2) 0.0213(17) 0.0392(18) 0.049(2)
C22 0.0481(19) 0.060(2) 0.050(2) 0.0015(16) 0.0291(16) 0.0044(16)
C21 0.0470(17) 0.0362(15) 0.0427(17) 0.0134(13) 0.0100(13) 0.0221(13)
C19 0.0311(15) 0.0346(15) 0.0353(15) 0.0012(12) 0.0037(11) 0.0035(12)
Ge1 0.02359(16) 0.03344(17) 0.02646(17) 0.00452(11) 0.00246(11) 0.01185(12)
N1 0.0252(11) 0.0372(12) 0.0252(11) 0.0081(9) 0.0045(8) 0.0134(10)
N2 0.0245(11) 0.0345(12) 0.0263(11) 0.0031(9) 0.0037(8) 0.0121(9)
C13 0.0219(13) 0.0383(15) 0.0290(14) 0.0054(11) -0.0001(10) 0.0047(11)
C14 0.0334(14) 0.0358(15) 0.0314(14) 0.0097(12) -0.0025(11) 0.0110(12)
C3 0.0274(13) 0.0461(16) 0.0268(13) 0.0080(12) 0.0079(10) 0.0185(12)
C4 0.0271(13) 0.0480(16) 0.0230(13) 0.0053(12) 0.0021(10) 0.0167(12)
C7 0.0345(14) 0.0410(15) 0.0278(14) 0.0067(11) 0.0000(11) 0.0212(12)
C12 0.0330(14) 0.0372(15) 0.0291(14) 0.0033(11) -0.0047(11) 0.0129(12)
C5 0.0242(13) 0.0426(15) 0.0250(13) 0.0005(11) 0.0040(10) 0.0123(12)
C6 0.0268(14) 0.0522(18) 0.0304(14) 0.0051(13) 0.0002(11) 0.0101(13)
C18 0.0271(14) 0.0510(18) 0.0347(15) 0.0005(13) 0.0060(12) -0.0020(13)
C2 0.0372(15) 0.0490(17) 0.0316(15) 0.0070(13) 0.0017(12) 0.0235(14)
C8 0.0576(19) 0.0533(19) 0.0336(15) 0.0099(14) 0.0098(13) 0.0397(16)
O1 0.0422(15) 0.133(3) 0.103(2) -0.002(2) 0.0082(15) 0.0498(18)
C11 0.0498(18) 0.0380(16) 0.0366(16) 0.0015(13) -0.0105(13) 0.0145(14)
C9 0.088(3) 0.058(2) 0.0331(16) 0.0033(15) 0.0032(16) 0.052(2)
C15 0.0475(18) 0.0397(16) 0.0406(17) 0.0138(13) -0.0086(14) 0.0070(14)
C17 0.0416(18) 0.056(2) 0.0319(16) 0.0100(15) 0.0047(13) -0.0139(16)
C10 0.086(3) 0.0415(18) 0.0341(17) 0.0015(14) -0.0084(16) 0.0334(18)
C16 0.054(2) 0.047(2) 0.0373(18) 0.0161(15) -0.0105(15) -0.0091(16)
C1 0.049(2) 0.064(2) 0.059(2) 0.0005(17) 0.0198(17) 0.0255(18)
C25 0.0500(19) 0.0384(16) 0.0457(18) 0.0067(14) 0.0117(14) 0.0028(15)
C26 0.0305(16) 0.0485(19) 0.071(2) -0.0069(17) 0.0028(15) 0.0076(14)
C28 0.080(3) 0.0383(17) 0.0490(19) 0.0103(14) 0.0174(17) 0.0299(17)
C27 0.055(2) 0.067(2) 0.078(3) 0.034(2) 0.0203(18) 0.0406(19)
C23B 0.054(2) 0.056(4) 0.045(3) 0.003(3) 0.0006(19) 0.017(2)
C29B 0.052(3) 0.061(3) 0.048(3) 0.014(2) 0.009(2) 0.022(2)
C24B 0.047(2) 0.053(2) 0.040(2) 0.004(2) 0.0074(17) 0.021(2)
C30B 0.044(2) 0.056(3) 0.040(2) 0.0086(19) 0.0083(17) 0.0175(19)
C30A 0.044(2) 0.056(3) 0.040(2) 0.0086(19) 0.0083(17) 0.0175(19)
C29A 0.052(3) 0.061(3) 0.048(3) 0.014(2) 0.009(2) 0.022(2)
C24A 0.047(2) 0.053(2) 0.040(2) 0.004(2) 0.0074(17) 0.021(2)
C23A 0.054(2) 0.056(4) 0.045(3) 0.003(3) 0.0006(19) 0.017(2)
P1 0.0374(4) 0.0384(4) 0.0417(4) 0.0034(3) 0.0172(3) 0.0125(3)

loop_
_atom_type_symbol
_atom_type_description
_atom_type_scat_dispersion_real
_atom_type_scat_dispersion_imag
_atom_type_scat_source
C C 0.0033 0.0016 'International Tables Vol C Tables 4.2.6.8 and 6.1.1.4'
H H 0.0000 0.0000 'International Tables Vol C Tables 4.2.6.8 and 6.1.1.4'
Ge Ge 0.1547 1.8001 'International Tables Vol C Tables 4.2.6.8 and 6.1.1.4'
N N 0.0061 0.0033 'International Tables Vol C Tables 4.2.6.8 and 6.1.1.4'
O O 0.0106 0.0060 'International Tables Vol C Tables 4.2.6.8 and 6.1.1.4'
P P 0.1023 0.0942 'International Tables Vol C Tables 4.2.6.8 and 6.1.1.4'

loop_
_geom_angle_atom_site_label_1
_geom_angle_atom_site_label_2
_geom_angle_atom_site_label_3
_geom_angle
C8 C20 H20 114.8
C8 C20 C23B 110.6(4)
C8 C20 C24B 105.9(4)
C23B C20 H20 114.8
C23B C20 C24B 93.8(5)
C24B C20 H20 114.8
C24A C20 H20 81.1
C24A C20 C8 121.1(4)
C24A C20 C23B 111.8(5)
C24A C20 C24B 33.8(4)
C23A C20 H20 93.5
C23A C20 C8 116.4(5)
C23A C20 C23B 22.8(4)
C23A C20 C24B 111.4(5)
C23A C20 C24A 118.7(5)
C18 C22 H22 115.2
C18 C22 C30A 106.3(4)
C18 C22 C29A 111.3(4)
C29B C22 H22 91.9
C29B C22 C18 116.2(4)
C29B C22 C30B 118.8(5)
C29B C22 C30A 111.9(5)
C29B C22 C29A 25.8(4)
C30B C22 H22 81.5
C30B C22 C18 121.4(4)
C30B C22 C30A 33.9(3)
C30B C22 C29A 109.3(5)
C30A C22 H22 115.2
C29A C22 H22 115.2
C29A C22 C30A 90.8(4)
C14 C21 H21 107.8
C14 C21 C28 111.9(3)
C14 C21 C27 110.5(3)
C28 C21 H21 107.8
C27 C21 H21 107.8
C27 C21 C28 110.8(3)
C12 C19 H19 108.0
C12 C19 C25 112.0(3)
C12 C19 C26 110.5(2)
C25 C19 H19 108.0
C26 C19 H19 108.0
C26 C19 C25 110.2(3)
N1 Ge1 N2 90.92(9)
N1 Ge1 P1 90.22(6)
N2 Ge1 P1 90.89(6)
C3 N1 Ge1 121.83(19)
C3 N1 C7 120.3(2)
C7 N1 Ge1 117.63(16)
C13 N2 Ge1 118.01(16)
C5 N2 Ge1 121.77(18)
C5 N2 C13 120.0(2)
C14 C13 N2 120.2(2)
C14 C13 C18 121.0(3)
C18 C13 N2 118.7(3)
C13 C14 C21 123.6(2)
C15 C14 C21 118.3(3)
C15 C14 C13 118.1(3)
N1 C3 C4 122.3(3)
N1 C3 C2 119.7(2)
C4 C3 C2 117.9(2)
C3 C4 H4 116.4
C5 C4 C3 127.3(2)
C5 C4 H4 116.4
C12 C7 N1 120.4(2)
C12 C7 C8 120.8(3)
C8 C7 N1 118.8(3)
C7 C12 C19 123.2(2)
C11 C12 C19 118.4(3)
C11 C12 C7 118.3(3)
N2 C5 C4 122.6(2)
N2 C5 C6 119.5(3)
C4 C5 C6 117.9(2)
C5 C6 H6A 109.5
C5 C6 H6B 109.5
C5 C6 H6C 109.5
H6A C6 H6B 109.5
H6A C6 H6C 109.5
H6B C6 H6C 109.5
C13 C18 C22 123.0(3)
C17 C18 C22 119.5(3)
C17 C18 C13 117.5(3)
C3 C2 H2A 109.5
C3 C2 H2B 109.5
C3 C2 H2C 109.5
H2A C2 H2B 109.5
H2A C2 H2C 109.5
H2B C2 H2C 109.5
C7 C8 C20 122.5(3)
C9 C8 C20 119.7(3)
C9 C8 C7 117.8(3)
C12 C11 H11 119.2
C10 C11 C12 121.5(3)
C10 C11 H11 119.2
C8 C9 H9 119.1
C10 C9 C8 121.7(3)
C10 C9 H9 119.1
C14 C15 H15 119.3
C16 C15 C14 121.5(3)
C16 C15 H15 119.3
C18 C17 H17 119.0
C16 C17 C18 121.9(3)
C16 C17 H17 119.0
C11 C10 C9 119.8(3)
C11 C10 H10 120.1
C9 C10 H10 120.1
C15 C16 H16 120.0
C17 C16 C15 119.9(3)
C17 C16 H16 120.0
O1 C1 P1 178.7(3)
C19 C25 H25A 109.5
C19 C25 H25B 109.5
C19 C25 H25C 109.5
H25A C25 H25B 109.5
H25A C25 H25C 109.5
H25B C25 H25C 109.5
C19 C26 H26A 109.5
C19 C26 H26B 109.5
C19 C26 H26C 109.5
H26A C26 H26B 109.5
H26A C26 H26C 109.5
H26B C26 H26C 109.5
C21 C28 H28A 109.5
C21 C28 H28B 109.5
C21 C28 H28C 109.5
H28A C28 H28B 109.5
H28A C28 H28C 109.5
H28B C28 H28C 109.5
C21 C27 H27A 109.5
C21 C27 H27B 109.5
C21 C27 H27C 109.5
H27A C27 H27B 109.5
H27A C27 H27C 109.5
H27B C27 H27C 109.5
C20 C23B H23A 109.5
C20 C23B H23B 109.5
C20 C23B H23C 109.5
H23A C23B H23B 109.5
H23A C23B H23C 109.5
H23B C23B H23C 109.5
C22 C29B H29A 109.5
C22 C29B H29B 109.5
C22 C29B H29C 109.5
H29A C29B H29B 109.5
H29A C29B H29C 109.5
H29B C29B H29C 109.5
C20 C24B H24A 109.5
C20 C24B H24B 109.5
C20 C24B H24C 109.5
H24A C24B H24B 109.5
H24A C24B H24C 109.5
H24B C24B H24C 109.5
C22 C30B H30A 109.5
C22 C30B H30B 109.5
C22 C30B H30C 109.5
H30A C30B H30B 109.5
H30A C30B H30C 109.5
H30B C30B H30C 109.5
C22 C30A H30D 109.5
C22 C30A H30E 109.5
C22 C30A H30F 109.5
C22 C29A H29D 109.5
C22 C29A H29E 109.5
C22 C29A H29F 109.5
C20 C24A H24D 109.5
C20 C24A H24E 109.5
C20 C24A H24F 109.5
C20 C23A H23D 109.5
C20 C23A H23E 109.5
C20 C23A H23F 109.5
C1 P1 Ge1 87.32(13)

loop_
_geom_bond_atom_site_label_1
_geom_bond_atom_site_label_2
_geom_bond_distance
C20 H20 0.9800
C20 C8 1.513(5)
C20 C23B 1.584(9)
C20 C24B 1.655(7)
C20 C24A 1.416(7)
C20 C23A 1.402(9)
C22 H22 0.9800
C22 C18 1.500(5)
C22 C29B 1.399(8)
C22 C30B 1.437(7)
C22 C30A 1.641(7)
C22 C29A 1.629(8)
C21 H21 0.9800
C21 C14 1.520(4)
C21 C28 1.539(4)
C21 C27 1.527(4)
C19 H19 0.9800
C19 C12 1.516(4)
C19 C25 1.534(4)
C19 C26 1.526(4)
Ge1 N1 1.990(2)
Ge1 N2 1.990(2)
Ge1 P1 2.5138(8)
N1 C3 1.338(3)
N1 C7 1.455(4)
N2 C13 1.458(4)
N2 C5 1.335(3)
C13 C14 1.399(4)
C13 C18 1.408(4)
C14 C15 1.398(4)
C3 C4 1.398(4)
C3 C2 1.496(4)
C4 H4 0.9300
C4 C5 1.397(4)
C7 C12 1.402(4)
C7 C8 1.411(4)
C12 C11 1.398(4)
C5 C6 1.506(4)
C6 H6A 0.9600
C6 H6B 0.9600
C6 H6C 0.9600
C18 C17 1.405(5)
C2 H2A 0.9600
C2 H2B 0.9600
C2 H2C 0.9600
C8 C9 1.401(5)
O1 C1 1.173(4)
C11 H11 0.9300
C11 C10 1.370(5)
C9 H9 0.9300
C9 C10 1.371(5)
C15 H15 0.9300
C15 C16 1.370(5)
C17 H17 0.9300
C17 C16 1.358(6)
C10 H10 0.9300
C16 H16 0.9300
C1 P1 1.609(4)
C25 H25A 0.9600
C25 H25B 0.9600
C25 H25C 0.9600
C26 H26A 0.9600
C26 H26B 0.9600
C26 H26C 0.9600
C28 H28A 0.9600
C28 H28B 0.9600
C28 H28C 0.9600
C27 H27A 0.9600
C27 H27B 0.9600
C27 H27C 0.9600
C23B H23A 0.9600
C23B H23B 0.9600
C23B H23C 0.9600
C29B H29A 0.9600
C29B H29B 0.9600
C29B H29C 0.9600
C24B H24A 0.9600
C24B H24B 0.9600
C24B H24C 0.9600
C30B H30A 0.9600
C30B H30B 0.9600
C30B H30C 0.9600
C30A H30D 0.9600
C30A H30E 0.9600
C30A H30F 0.9600
C29A H29D 0.9600
C29A H29E 0.9600
C29A H29F 0.9600
C24A H24D 0.9600
C24A H24E 0.9600
C24A H24F 0.9600
C23A H23D 0.9600
C23A H23E 0.9600
C23A H23F 0.9600

loop_
_geom_torsion_atom_site_label_1
_geom_torsion_atom_site_label_2
_geom_torsion_atom_site_label_3
_geom_torsion_atom_site_label_4
_geom_torsion
C20 C8 C9 C10 -177.5(3)
C22 C18 C17 C16 177.8(3)
C21 C14 C15 C16 178.8(3)
C19 C12 C11 C10 -178.9(3)
Ge1 N1 C3 C4 -15.2(3)
Ge1 N1 C3 C2 167.50(19)
Ge1 N1 C7 C12 -86.1(3)
Ge1 N1 C7 C8 92.5(3)
Ge1 N2 C13 C14 86.0(3)
Ge1 N2 C13 C18 -92.0(3)
Ge1 N2 C5 C4 14.4(4)
Ge1 N2 C5 C6 -168.09(19)
N1 Ge1 N2 C13 152.85(19)
N1 Ge1 N2 C5 -32.8(2)
N1 Ge1 P1 C1 -134.94(15)
N1 C3 C4 C5 -17.5(4)
N1 C7 C12 C19 -1.4(4)
N1 C7 C12 C11 178.1(2)
N1 C7 C8 C20 -1.0(4)
N1 C7 C8 C9 -179.3(3)
N2 Ge1 N1 C3 33.2(2)
N2 Ge1 N1 C7 -152.79(18)
N2 Ge1 P1 C1 134.14(16)
N2 C13 C14 C21 1.5(4)
N2 C13 C14 C15 -178.1(2)
N2 C13 C18 C22 0.4(4)
N2 C13 C18 C17 179.5(2)
C13 N2 C5 C4 -171.3(2)
C13 N2 C5 C6 6.1(4)
C13 C14 C15 C16 -1.6(4)
C13 C18 C17 C16 -1.3(4)
C14 C13 C18 C22 -177.6(3)
C14 C13 C18 C17 1.5(4)
C14 C15 C16 C17 1.9(5)
C3 N1 C7 C12 88.0(3)
C3 N1 C7 C8 -93.4(3)
C3 C4 C5 N2 18.0(4)
C3 C4 C5 C6 -159.6(3)
C7 N1 C3 C4 171.0(2)
C7 N1 C3 C2 -6.4(4)
C7 C12 C11 C10 1.6(4)
C7 C8 C9 C10 0.9(5)
C12 C7 C8 C20 177.6(3)
C12 C7 C8 C9 -0.8(4)
C12 C11 C10 C9 -1.5(5)
C5 N2 C13 C14 -88.5(3)
C5 N2 C13 C18 93.5(3)
C18 C13 C14 C21 179.4(3)
C18 C13 C14 C15 -0.1(4)
C18 C17 C16 C15 -0.4(5)
C2 C3 C4 C5 159.8(3)
C8 C7 C12 C19 -179.9(3)
C8 C7 C12 C11 -0.4(4)
C8 C9 C10 C11 0.2(5)
O1 C1 P1 Ge1 175(100)
C25 C19 C12 C7 -127.9(3)
C25 C19 C12 C11 52.6(3)
C26 C19 C12 C7 108.7(3)
C26 C19 C12 C11 -70.7(3)
C28 C21 C14 C13 127.0(3)
C28 C21 C14 C15 -53.4(4)
C27 C21 C14 C13 -109.0(3)
C27 C21 C14 C15 70.6(3)
C23B C20 C8 C7 105.5(5)
C23B C20 C8 C9 -76.2(5)
C29B C22 C18 C13 -80.6(5)
C29B C22 C18 C17 100.3(5)
C24B C20 C8 C7 -154.1(4)
C24B C20 C8 C9 24.2(5)
C30B C22 C18 C13 120.9(4)
C30B C22 C18 C17 -58.2(5)
C30A C22 C18 C13 154.3(3)
C30A C22 C18 C17 -24.8(4)
C29A C22 C18 C13 -108.3(4)
C29A C22 C18 C17 72.6(5)
C24A C20 C8 C7 -120.9(5)
C24A C20 C8 C9 57.4(5)
C23A C20 C8 C7 81.4(6)
C23A C20 C8 C9 -100.3(6)
P1 Ge1 N1 C3 -57.7(2)
P1 Ge1 N1 C7 116.32(17)
P1 Ge1 N2 C13 -116.92(18)
P1 Ge1 N2 C5 57.4(2)
